data_7719413
loop_
_publ_author_name
'Kelly, Conor T.'
'Cuza, Emmelyne'
'Pasquetti, Eoin'
'Quinn, Niall'
'Griffin, Michael'
'Nockemann, Peter'
'M&#xfc;ller-Bunz, Helge'
'Bruno-Colmenarez, Julia'
'Felton, Solveig'
'Lada, Zoi G.'
'Morgan, Grace G.'

_publ_section_title
;
 Symmetric and asymmetric ligands for Fe<sup>III</sup> spin crossover -
 the influence of the <i>C</i><sub>2</sub> axis.
;
_journal_issue 38
_journal_name_full 'Dalton transactions (Cambridge, England : 2003)'
_journal_page_first 14522
_journal_page_last 14532
_journal_paper_doi 10.1039/d5dt01833a
_journal_volume 54
_journal_year 2025
_chemical_formula_moiety 'C21 H24 Br2 Fe N4 O2, Cl O4'
_chemical_formula_sum 'C21 H24 Br2 Cl Fe N4 O6'
_chemical_formula_weight 679.56
_space_group_crystal_system monoclinic
_space_group_IT_number 9
_space_group_name_Hall 'I -2ya'
_space_group_name_H-M_alt 'I 1 a 1'
_atom_sites_solution_hydrogens mixed
_atom_sites_solution_primary dual
_audit_creation_date 2025-03-23
_audit_creation_method
;
Olex2 1.5
(compiled 2025.03.06 svn.red2d20d0 for OlexSys, GUI svn.r7188)
;
_audit_update_record
;
2025-06-26 deposited with the CCDC.	2025-09-05 downloaded from the CCDC.
;
_cell_angle_alpha 90
_cell_angle_beta 91.2897(4)
_cell_angle_gamma 90
_cell_formula_units_Z 4
_cell_length_a 8.12715(4)
_cell_length_b 21.06361(10)
_cell_length_c 14.63035(7)
_cell_measurement_reflns_used 22637
_cell_measurement_temperature 100(2)
_cell_measurement_theta_max 76.5490
_cell_measurement_theta_min 4.1760
_cell_volume 2503.89(2)
_computing_cell_refinement 'CrysAlisPro 1.171.43.144a (Rigaku OD, 2024)'
_computing_data_collection 'CrysAlisPro system (CCD 43.143a 64-bit (release 25-10-2024))'
_computing_data_reduction 'CrysAlisPro 1.171.43.144a (Rigaku OD, 2024)'
_computing_molecular_graphics 'Olex2 1.5 (Dolomanov et al., 2009)'
_computing_publication_material 'Olex2 1.5 (Dolomanov et al., 2009)'
_computing_structure_refinement 'SHELXL 2019/3 (Sheldrick, 2015)'
_computing_structure_solution 'SHELXT 2018/2 (Sheldrick, 2018)'
_diffrn_ambient_environment N~2~
_diffrn_ambient_temperature 100(2)
_diffrn_detector 'CCD plate'
_diffrn_detector_area_resol_mean 10.3218
_diffrn_detector_type Atlas
_diffrn_measured_fraction_theta_full 1.000
_diffrn_measured_fraction_theta_max 0.996
_diffrn_measurement_details
;
List of Runs (angles in degrees, time in seconds):

  # Type    Start    End  Width  t~exp~   \w     \q     \k     \f   Frames
#--------------------------------------------------------------------------
  1  \w    -82.00  11.00   0.50    0.50    --  -42.23 105.00-159.00  186
  2  \w     11.00  85.00   0.50    0.50    --   42.23-105.00 100.00  148
  3  \w     34.00 108.00   0.50    3.00    --  112.00-105.00 100.00  148
  4  \w    104.00 178.00   0.50    3.00    --  112.00 105.00-159.00  148
  5  \w    -70.00  31.00   0.50    0.50    --  -42.23  57.00 -60.00  202
  6  \w    -67.00  32.00   0.50    0.50    --  -42.23  37.00  60.00  198
  7  \w      9.00  42.00   0.50    0.50    --   42.23  79.00 -29.48   66
  8  \w     10.00  42.00   0.50    0.50    --   42.23  76.00  -6.60   64
  9  \w      6.00  82.00   0.50    0.50    --   42.23 -99.00-120.00  152
 10  \w     10.00  42.00   0.50    0.50    --   42.23  76.00-157.87   64
 11  \w     14.00 114.00   0.50    0.50    --   42.23  57.00  30.00  200
 12  \w     36.00 140.00   0.50    3.00    --  112.00 -30.00 -90.00  208
 13  \w    104.00 178.00   0.50    3.00    --  112.00 111.00 150.00  148
 14  \w     39.00 109.00   0.50    3.00    --  112.00-111.00-120.00  140
 15  \w     29.00 107.00   0.50    3.00    --  112.00 -94.00 -90.00  156
 16  \w    104.00 178.00   0.50    3.00    --  112.00 111.00-120.00  148
 17  \w     39.00 109.00   0.50    3.00    --  112.00-111.00-150.00  140
 18  \w     36.00 140.00   0.50    3.00    --  112.00 -30.00 -90.00  208
 19  \w     39.00 109.00   0.50    3.00    --  112.00-111.00 -60.00  140
 20  \w     39.00 138.00   0.50    3.00    --  112.00 -45.00 -30.00  198
 21  \w     39.00 109.00   0.50    3.00    --  112.00-111.00   0.00  140
 22  \w     39.00 138.00   0.50    3.00    --  112.00 -45.00 120.00  198
 23  \w     39.00 109.00   0.50    3.00    --  112.00-111.00-180.00  140
 24  \w     39.00 138.00   0.50    3.00    --  112.00 -45.00 -30.00  198
 25  \w     39.00 109.00   0.50    3.00    --  112.00-111.00  60.00  140
 26  \w    103.00 178.00   0.50    3.00    --  112.00  77.00  30.00  150
 27  \w     86.00 178.00   0.50    3.00    --  112.00  45.00 -60.00  184
 28  \w     86.00 178.00   0.50    3.00    --  112.00  45.00 -60.00  184
 29  \w     86.00 178.00   0.50    3.00    --  112.00  45.00 150.00  184
 30  \w     39.00 109.00   0.50    3.00    --  112.00-111.00  90.00  140
 31  \w     84.00 178.00   0.50    3.00    --  112.00  30.00 -30.00  188
 32  \w     39.00 109.00   0.50    3.00    --  112.00-111.00 -30.00  140
 33  \w     39.00 109.00   0.50    3.00    --  112.00-111.00 150.00  140
 34  \w     29.00 107.00   0.50    3.00    --  112.00 -94.00-120.00  156
 35  \w     86.00 178.00   0.50    3.00    --  112.00  45.00  30.00  184
 36  \w     36.00 140.00   0.50    3.00    --  112.00 -30.00  60.00  208
 37  \w     36.00 140.00   0.50    3.00    --  112.00 -30.00  60.00  208
 38  \w      8.00  42.00   0.50    0.50    --   42.23  82.00 -93.88   68
 39  \w     18.00 117.00   0.50    0.50    --   42.23  37.00 -90.00  198
 40  \w     14.00 114.00   0.50    0.50    --   42.23  57.00 120.00  200
 41  \w    -32.00  58.00   0.50    0.50    --   42.23 -37.00  90.00  180
 42  \w      9.00  42.00   0.50    0.50    --   42.23  79.00 128.62   66
;
_diffrn_measurement_device 'four-circle diffractometer'
_diffrn_measurement_device_type 'SuperNova, Dual, Cu at home/near, Atlas'
_diffrn_measurement_method '\w scans'
_diffrn_orient_matrix_type 'CrysAlisPro convention (1999,Acta A55,543-557)'
_diffrn_orient_matrix_UB_11 -0.1002739000
_diffrn_orient_matrix_UB_12 0.0612500000
_diffrn_orient_matrix_UB_13 -0.0154114000
_diffrn_orient_matrix_UB_21 -0.1576112000
_diffrn_orient_matrix_UB_22 -0.0350533000
_diffrn_orient_matrix_UB_23 0.0278341000
_diffrn_orient_matrix_UB_31 0.0327851000
_diffrn_orient_matrix_UB_32 0.0191409000
_diffrn_orient_matrix_UB_33 0.1004003000
_diffrn_radiation_monochromator mirror
_diffrn_radiation_probe x-ray
_diffrn_radiation_type 'Cu K\a'
_diffrn_radiation_wavelength 1.54184
_diffrn_reflns_av_R_equivalents 0.0226
_diffrn_reflns_av_unetI/netI 0.0170
_diffrn_reflns_Laue_measured_fraction_full 1.000
_diffrn_reflns_Laue_measured_fraction_max 0.996
_diffrn_reflns_limit_h_max 10
_diffrn_reflns_limit_h_min -10
_diffrn_reflns_limit_k_max 26
_diffrn_reflns_limit_k_min -26
_diffrn_reflns_limit_l_max 18
_diffrn_reflns_limit_l_min -15
_diffrn_reflns_number 26089
_diffrn_reflns_point_group_measured_fraction_full 0.848
_diffrn_reflns_point_group_measured_fraction_max 0.830
_diffrn_reflns_theta_full 67.684
_diffrn_reflns_theta_max 76.740
_diffrn_reflns_theta_min 3.679
_diffrn_source 'micro-focus sealed X-ray tube'
_diffrn_source_type 'SuperNova (Cu) X-ray Source'
_exptl_absorpt_coefficient_mu 9.946
_exptl_absorpt_correction_T_max 1.00000
_exptl_absorpt_correction_T_min 0.75525
_exptl_absorpt_correction_type multi-scan
_exptl_absorpt_process_details
;
CrysAlisPro 1.171.43.144a (Rigaku Oxford Diffraction, 2024)
Empirical absorption correction using spherical harmonics,
implemented in SCALE3 ABSPACK scaling algorithm.
;
_exptl_crystal_colour black
_exptl_crystal_colour_primary black
_exptl_crystal_density_diffrn 1.803
_exptl_crystal_description block
_exptl_crystal_F_000 1356
_refine_diff_density_max 0.406
_refine_diff_density_min -0.392
_refine_diff_density_rms 0.056
_refine_ls_abs_structure_details
;
 Classical Flack method preferred over Parsons because s.u. lower.
;
_refine_ls_abs_structure_Flack 0.003(3)
_refine_ls_extinction_method none
_refine_ls_goodness_of_fit_ref 1.033
_refine_ls_hydrogen_treatment mixed
_refine_ls_matrix_type full
_refine_ls_number_parameters 324
_refine_ls_number_reflns 4381
_refine_ls_number_restraints 2
_refine_ls_restrained_S_all 1.033
_refine_ls_R_factor_all 0.0217
_refine_ls_R_factor_gt 0.0215
_refine_ls_shift/su_max 0.001
_refine_ls_shift/su_mean 0.000
_refine_ls_structure_factor_coef Fsqd
_refine_ls_weighting_details 'w=1/[\s^2^(Fo^2^)+(0.0365P)^2^+3.0409P] where P=(Fo^2^+2Fc^2^)/3'
_refine_ls_weighting_scheme calc
_refine_ls_wR_factor_gt 0.0562
_refine_ls_wR_factor_ref 0.0564
_reflns_Friedel_coverage 0.663
_reflns_Friedel_fraction_full 0.695
_reflns_Friedel_fraction_max 0.664
_reflns_number_gt 4367
_reflns_number_total 4381
_reflns_threshold_expression 'I > 2\s(I)'
_cod_data_source_file d5dt01833a2.cif
_cod_data_source_block 2-3_mor1918
_cod_depositor_comments 'Adding full bibliography for 7719387--7719420.cif.'
_cod_database_code 7719413
_shelx_shelxl_version_number 2019/3
_chemical_oxdiff_formula 'C21 H24 N4 O6 Fe Br2 Cl'
_chemical_oxdiff_usercomment 'Conor, CK-556-1'
_shelx_space_group_comment
;
The symmetry employed for this shelxl refinement is uniquely defined
by the following loop, which should always be used as a source of
symmetry information in preference to the above space-group names.
They are only intended as comments.
;
_cell_oxdiff_angle_alpha 90.0149(9)
_cell_oxdiff_angle_beta 91.2910(10)
_cell_oxdiff_angle_gamma 90.0433(12)
_cell_oxdiff_length_a 8.12481(12)
_cell_oxdiff_length_b 21.0687(3)
_cell_oxdiff_length_c 14.63104(13)
_cell_oxdiff_measurement_reflns_used 22638
_cell_oxdiff_volume 2503.89(6)
_olex2_refinement_description
;
1. Fixed Uiso
 At 1.2 times of:
  All C(H) groups, All C(H,H) groups
2.a Secondary CH2 refined with riding coordinates:
 C9(H9A,H9B), C12(H12A,H12B), C10(H10A,H10B), C8(H8A,H8B), C13(H13A,H13B),
 C11(H11A,H11B), C14(H14A,H14B)
2.b Aromatic/amide H refined with riding coordinates:
 C5(H5), C3(H3A), C7(H7), C19(H19), C2(H2A), C15(H15), C17(H17), C20(H20)
;
_olex2_submission_special_instructions 'No special instructions were received'
_oxdiff_exptl_absorpt_empirical_details
;
Empirical correction (ABSPACK) includes:
- Absorption correction using spherical harmonics
- Frame scaling
;
_oxdiff_exptl_absorpt_empirical_full_max 1.873
_oxdiff_exptl_absorpt_empirical_full_min 0.800

loop_
_space_group_symop_operation_xyz
'x, y, z'
'x+1/2, -y, z'
'x+1/2, y+1/2, z+1/2'
'x+1, -y+1/2, z+1/2'

loop_
_atom_site_label
_atom_site_type_symbol
_atom_site_fract_x
_atom_site_fract_y
_atom_site_fract_z
_atom_site_U_iso_or_equiv
_atom_site_adp_type
_atom_site_occupancy
_atom_site_site_symmetry_order
_atom_site_calc_flag
_atom_site_refinement_flags_posn
_atom_site_refinement_flags_adp
_atom_site_refinement_flags_occupancy
_atom_site_disorder_assembly
_atom_site_disorder_group
Br1 Br 0.97732(4) 0.60949(2) 0.95087(3) 0.02634(10) Uani 1 1 d . . . . .
Br2 Br 0.55747(5) 0.54871(2) 0.05034(3) 0.03199(11) Uani 1 1 d . . . . .
Fe Fe 0.44837(6) 0.64210(2) 0.52762(4) 0.01252(11) Uani 1 1 d . . . . .
Cl Cl 0.16292(9) 0.68121(4) 0.20918(6) 0.01868(16) Uani 1 1 d . . . . .
O1 O 0.4906(3) 0.59278(11) 0.63570(18) 0.0181(5) Uani 1 1 d . . . . .
O2 O 0.6247(3) 0.61981(11) 0.44766(17) 0.0152(5) Uani 1 1 d . . . . .
O3 O 0.1386(3) 0.64560(14) 0.2917(2) 0.0282(6) Uani 1 1 d . . . . .
O4 O 0.3108(4) 0.71916(15) 0.2200(2) 0.0296(6) Uani 1 1 d . . . . .
N2 N 0.4015(4) 0.72237(13) 0.4330(2) 0.0169(6) Uani 1 1 d . . . . .
N1 N 0.5887(3) 0.71536(13) 0.5899(2) 0.0147(5) Uani 1 1 d . . . . .
N4 N 0.3138(3) 0.56670(13) 0.4679(2) 0.0150(5) Uani 1 1 d . . . . .
O6 O 0.0245(4) 0.72305(15) 0.1928(3) 0.0365(7) Uani 1 1 d . . . . .
O5 O 0.1795(4) 0.63970(15) 0.1332(2) 0.0342(7) Uani 1 1 d . . . . .
N3 N 0.2106(4) 0.67661(14) 0.5703(2) 0.0176(6) Uani 1 1 d . . . . .
C5 C 0.8037(4) 0.65631(16) 0.7942(3) 0.0165(6) Uani 1 1 d . . . . .
H5 H 0.865791 0.693823 0.805426 0.020 Uiso 1 1 calc R U . . .
C3 C 0.7343(4) 0.54908(15) 0.8357(3) 0.0184(7) Uani 1 1 d . . . . .
H3A H 0.749607 0.513672 0.875148 0.022 Uiso 1 1 calc R U . . .
C21 C 0.6063(4) 0.60376(14) 0.3608(2) 0.0141(6) Uani 1 1 d . . . . .
C1 C 0.5973(4) 0.59824(16) 0.7036(2) 0.0144(6) Uani 1 1 d . . . . .
C7 C 0.6765(4) 0.71051(15) 0.6633(2) 0.0145(6) Uani 1 1 d . . . . .
H7 H 0.738018 0.746783 0.682040 0.017 Uiso 1 1 calc R U . . .
C19 C 0.7186(4) 0.60194(16) 0.2078(3) 0.0197(7) Uani 1 1 d . . . . .
H19 H 0.804045 0.612451 0.167266 0.024 Uiso 1 1 calc R U . . .
C2 C 0.6227(4) 0.54611(15) 0.7640(2) 0.0180(7) Uani 1 1 d . . . . .
H2A H 0.560916 0.508302 0.754560 0.022 Uiso 1 1 calc R U . . .
C15 C 0.3372(4) 0.54778(14) 0.3862(3) 0.0152(6) Uani 1 1 d . . . . .
H15 H 0.263421 0.516776 0.361907 0.018 Uiso 1 1 calc R U . . .
C17 C 0.4560(4) 0.55253(15) 0.2345(3) 0.0181(7) Uani 1 1 d . . . . .
H17 H 0.363513 0.529179 0.212121 0.022 Uiso 1 1 calc R U . . .
C16 C 0.4676(4) 0.56978(15) 0.3272(2) 0.0158(6) Uani 1 1 d . . . . .
C6 C 0.6901(4) 0.65414(15) 0.7205(2) 0.0146(6) Uani 1 1 d . . . . .
C9 C 0.5485(4) 0.76432(16) 0.4406(3) 0.0189(7) Uani 1 1 d . . . . .
H9A H 0.525630 0.805122 0.409252 0.023 Uiso 1 1 calc R U . . .
H9B H 0.643072 0.743889 0.410964 0.023 Uiso 1 1 calc R U . . .
C18 C 0.5800(5) 0.56972(16) 0.1758(3) 0.0209(7) Uani 1 1 d . . . . .
C4 C 0.8253(4) 0.60466(17) 0.8500(3) 0.0185(7) Uani 1 1 d . . . . .
C12 C 0.1009(4) 0.62978(19) 0.6147(3) 0.0241(8) Uani 1 1 d . . . . .
H12A H 0.001187 0.652020 0.635572 0.029 Uiso 1 1 calc R U . . .
H12B H 0.158607 0.612225 0.669443 0.029 Uiso 1 1 calc R U . . .
C10 C 0.2458(4) 0.75648(16) 0.4528(3) 0.0207(7) Uani 1 1 d . . . . .
H10A H 0.198071 0.774575 0.395630 0.025 Uiso 1 1 calc R U . . .
H10B H 0.268428 0.791751 0.495986 0.025 Uiso 1 1 calc R U . . .
C8 C 0.5897(4) 0.77628(16) 0.5407(3) 0.0199(7) Uani 1 1 d . . . . .
H8A H 0.699595 0.796283 0.546973 0.024 Uiso 1 1 calc R U . . .
H8B H 0.507629 0.805437 0.566831 0.024 Uiso 1 1 calc R U . . .
C20 C 0.7317(4) 0.61864(16) 0.2990(3) 0.0173(7) Uani 1 1 d . . . . .
H20 H 0.826997 0.640591 0.320561 0.021 Uiso 1 1 calc R U . . .
C13 C 0.0491(4) 0.57548(17) 0.5526(3) 0.0230(7) Uani 1 1 d . . . . .
H13A H -0.006676 0.593218 0.497427 0.028 Uiso 1 1 calc R U . . .
H13B H -0.031997 0.548966 0.584701 0.028 Uiso 1 1 calc R U . . .
C11 C 0.1264(4) 0.71046(17) 0.4938(3) 0.0216(7) Uani 1 1 d . . . . .
H11A H 0.029480 0.733606 0.516478 0.026 Uiso 1 1 calc R U . . .
H11B H 0.088028 0.679648 0.446873 0.026 Uiso 1 1 calc R U . . .
C14 C 0.1903(4) 0.53330(16) 0.5228(3) 0.0180(7) Uani 1 1 d . . . . .
H14A H 0.245737 0.515322 0.577890 0.022 Uiso 1 1 calc R U . . .
H14B H 0.144564 0.497481 0.486506 0.022 Uiso 1 1 calc R U . . .
H3 H 0.242(7) 0.705(3) 0.613(4) 0.030(13) Uiso 1 1 d . . . . .
H2 H 0.392(7) 0.705(3) 0.380(4) 0.033(14) Uiso 1 1 d . . . . .

loop_
_atom_site_aniso_label
_atom_site_aniso_U_11
_atom_site_aniso_U_22
_atom_site_aniso_U_33
_atom_site_aniso_U_23
_atom_site_aniso_U_13
_atom_site_aniso_U_12
Br1 0.02741(18) 0.02553(17) 0.0254(2) 0.00933(15) -0.01379(15) -0.00685(14)
Br2 0.0483(2) 0.0297(2) 0.0183(2) -0.01097(16) 0.00844(17) -0.01151(17)
Fe 0.0133(2) 0.0130(2) 0.0112(3) 0.00054(19) -0.00087(19) -0.00125(17)
Cl 0.0160(3) 0.0234(4) 0.0166(4) 0.0035(3) -0.0018(3) 0.0019(3)
O1 0.0222(12) 0.0172(10) 0.0147(12) 0.0020(9) -0.0032(10) -0.0052(9)
O2 0.0143(10) 0.0180(10) 0.0133(12) 0.0005(9) 0.0008(9) -0.0001(8)
O3 0.0237(13) 0.0379(15) 0.0231(15) 0.0128(12) 0.0032(12) 0.0031(11)
O4 0.0241(13) 0.0346(14) 0.0301(16) 0.0009(13) -0.0012(12) -0.0090(11)
N2 0.0204(14) 0.0160(12) 0.0142(14) 0.0006(11) -0.0016(12) 0.0025(10)
N1 0.0154(12) 0.0135(12) 0.0151(14) 0.0017(11) 0.0006(11) -0.0022(9)
N4 0.0144(12) 0.0145(12) 0.0161(15) 0.0018(11) -0.0009(11) -0.0019(10)
O6 0.0215(13) 0.0391(16) 0.049(2) 0.0159(14) 0.0017(13) 0.0130(12)
O5 0.0476(18) 0.0350(16) 0.0197(15) -0.0056(12) -0.0077(13) 0.0014(13)
N3 0.0165(13) 0.0202(13) 0.0163(15) -0.0025(12) 0.0022(11) 0.0012(11)
C5 0.0163(14) 0.0167(14) 0.0166(17) 0.0001(13) 0.0002(13) -0.0005(12)
C3 0.0235(16) 0.0151(15) 0.0166(18) 0.0043(12) 0.0006(14) 0.0016(12)
C21 0.0168(15) 0.0117(13) 0.0139(16) 0.0013(11) 0.0008(13) 0.0026(11)
C1 0.0137(14) 0.0169(14) 0.0126(16) -0.0002(12) 0.0003(12) -0.0001(11)
C7 0.0147(14) 0.0133(13) 0.0154(16) -0.0017(12) 0.0013(12) -0.0036(11)
C19 0.0255(18) 0.0142(14) 0.0198(19) 0.0032(13) 0.0074(15) 0.0009(12)
C2 0.0239(16) 0.0150(14) 0.0150(18) 0.0016(12) 0.0026(14) -0.0026(12)
C15 0.0159(14) 0.0120(13) 0.0175(17) -0.0016(12) -0.0012(13) -0.0005(11)
C17 0.0228(16) 0.0135(14) 0.0179(18) -0.0033(12) 0.0004(14) -0.0016(12)
C16 0.0173(15) 0.0112(13) 0.0189(17) 0.0004(12) 0.0009(13) 0.0012(11)
C6 0.0151(14) 0.0171(15) 0.0118(16) -0.0002(13) 0.0028(12) 0.0007(11)
C9 0.0236(16) 0.0159(14) 0.0173(18) 0.0053(12) 0.0028(14) -0.0001(12)
C18 0.0328(18) 0.0142(14) 0.0157(17) -0.0021(13) 0.0042(15) 0.0013(13)
C4 0.0174(15) 0.0232(16) 0.0146(18) -0.0001(13) -0.0034(14) -0.0009(12)
C12 0.0193(17) 0.0285(18) 0.025(2) 0.0001(16) 0.0063(15) -0.0001(14)
C10 0.0236(16) 0.0187(15) 0.0197(19) 0.0001(14) -0.0028(14) 0.0076(13)
C8 0.0266(17) 0.0118(14) 0.0211(19) 0.0032(13) -0.0038(15) -0.0043(12)
C20 0.0171(15) 0.0161(15) 0.0187(18) -0.0003(13) 0.0022(14) -0.0001(12)
C13 0.0166(15) 0.0251(16) 0.0275(19) 0.0020(16) 0.0027(14) -0.0004(14)
C11 0.0170(16) 0.0243(17) 0.0234(19) -0.0010(15) -0.0019(14) 0.0067(13)
C14 0.0185(15) 0.0165(15) 0.0191(18) 0.0030(13) 0.0017(14) -0.0045(12)

loop_
_atom_type_symbol
_atom_type_description
_atom_type_scat_dispersion_real
_atom_type_scat_dispersion_imag
_atom_type_scat_source
C C 0.0181 0.0091 'International Tables Vol C Tables 4.2.6.8 and 6.1.1.4'
H H 0.0000 0.0000 'International Tables Vol C Tables 4.2.6.8 and 6.1.1.4'
N N 0.0311 0.0180 'International Tables Vol C Tables 4.2.6.8 and 6.1.1.4'
O O 0.0492 0.0322 'International Tables Vol C Tables 4.2.6.8 and 6.1.1.4'
Cl Cl 0.3639 0.7018 'International Tables Vol C Tables 4.2.6.8 and 6.1.1.4'
Fe Fe -1.1336 3.1974 'International Tables Vol C Tables 4.2.6.8 and 6.1.1.4'
Br Br -0.6763 1.2805 'International Tables Vol C Tables 4.2.6.8 and 6.1.1.4'

loop_
_exptl_crystal_face_index_h
_exptl_crystal_face_index_k
_exptl_crystal_face_index_l
_exptl_crystal_face_perp_dist
0 14 0 0.0861
-5 0 3 0.0943
5 3 -3 0.1026
2 -12 -2 0.1064

loop_
_geom_angle_atom_site_label_1
_geom_angle_atom_site_label_2
_geom_angle_atom_site_label_3
_geom_angle
_geom_angle_site_symmetry_1
_geom_angle_site_symmetry_3
_geom_angle_publ_flag
O1 Fe O2 104.28(11) . . ?
O1 Fe N2 162.84(11) . . ?
O1 Fe N1 87.43(11) . . ?
O1 Fe N4 90.89(11) . . ?
O1 Fe N3 95.07(11) . . ?
O2 Fe N2 85.77(11) . . ?
O2 Fe N1 92.18(11) . . ?
O2 Fe N4 87.18(11) . . ?
O2 Fe N3 159.26(12) . . ?
N1 Fe N2 78.20(11) . . ?
N1 Fe N3 96.14(11) . . ?
N4 Fe N2 103.64(11) . . ?
N4 Fe N1 178.00(11) . . ?
N4 Fe N3 85.09(12) . . ?
N3 Fe N2 77.42(12) . . ?
O3 Cl O4 108.97(18) . . ?
O3 Cl O6 109.64(18) . . ?
O6 Cl O4 108.80(19) . . ?
O5 Cl O3 110.65(19) . . ?
O5 Cl O4 109.3(2) . . ?
O5 Cl O6 109.4(2) . . ?
C1 O1 Fe 133.0(2) . . ?
C21 O2 Fe 125.2(2) . . ?
Fe N2 H2 104(4) . . ?
C9 N2 Fe 106.3(2) . . ?
C9 N2 C10 112.5(3) . . ?
C9 N2 H2 112(4) . . ?
C10 N2 Fe 112.5(2) . . ?
C10 N2 H2 109(4) . . ?
C7 N1 Fe 126.1(2) . . ?
C7 N1 C8 118.1(3) . . ?
C8 N1 Fe 115.8(2) . . ?
C15 N4 Fe 122.4(2) . . ?
C15 N4 C14 118.5(3) . . ?
C14 N4 Fe 119.1(2) . . ?
Fe N3 H3 100(3) . . ?
C12 N3 Fe 116.7(2) . . ?
C12 N3 H3 107(3) . . ?
C11 N3 Fe 110.1(2) . . ?
C11 N3 C12 112.2(3) . . ?
C11 N3 H3 109(3) . . ?
C6 C5 H5 119.8 . . ?
C4 C5 H5 119.8 . . ?
C4 C5 C6 120.4(3) . . ?
C2 C3 H3A 120.3 . . ?
C2 C3 C4 119.4(3) . . ?
C4 C3 H3A 120.3 . . ?
O2 C21 C16 122.5(3) . . ?
O2 C21 C20 119.4(3) . . ?
C20 C21 C16 118.0(3) . . ?
O1 C1 C2 119.2(3) . . ?
O1 C1 C6 123.1(3) . . ?
C6 C1 C2 117.7(3) . . ?
N1 C7 H7 117.2 . . ?
N1 C7 C6 125.5(3) . . ?
C6 C7 H7 117.2 . . ?
C18 C19 H19 120.2 . . ?
C20 C19 H19 120.2 . . ?
C20 C19 C18 119.7(3) . . ?
C3 C2 C1 121.6(3) . . ?
C3 C2 H2A 119.2 . . ?
C1 C2 H2A 119.2 . . ?
N4 C15 H15 117.3 . . ?
N4 C15 C16 125.5(3) . . ?
C16 C15 H15 117.3 . . ?
C16 C17 H17 120.1 . . ?
C18 C17 H17 120.1 . . ?
C18 C17 C16 119.7(3) . . ?
C21 C16 C15 122.6(3) . . ?
C17 C16 C21 120.2(3) . . ?
C17 C16 C15 117.1(3) . . ?
C5 C6 C1 119.9(3) . . ?
C5 C6 C7 117.1(3) . . ?
C1 C6 C7 123.0(3) . . ?
N2 C9 H9A 109.8 . . ?
N2 C9 H9B 109.8 . . ?
N2 C9 C8 109.4(3) . . ?
H9A C9 H9B 108.3 . . ?
C8 C9 H9A 109.8 . . ?
C8 C9 H9B 109.8 . . ?
C19 C18 Br2 120.1(3) . . ?
C17 C18 Br2 118.9(3) . . ?
C17 C18 C19 120.9(4) . . ?
C5 C4 Br1 119.4(3) . . ?
C5 C4 C3 121.0(3) . . ?
C3 C4 Br1 119.5(3) . . ?
N3 C12 H12A 108.9 . . ?
N3 C12 H12B 108.9 . . ?
N3 C12 C13 113.5(3) . . ?
H12A C12 H12B 107.7 . . ?
C13 C12 H12A 108.9 . . ?
C13 C12 H12B 108.9 . . ?
N2 C10 H10A 109.9 . . ?
N2 C10 H10B 109.9 . . ?
N2 C10 C11 109.0(3) . . ?
H10A C10 H10B 108.3 . . ?
C11 C10 H10A 109.9 . . ?
C11 C10 H10B 109.9 . . ?
N1 C8 C9 108.9(3) . . ?
N1 C8 H8A 109.9 . . ?
N1 C8 H8B 109.9 . . ?
C9 C8 H8A 109.9 . . ?
C9 C8 H8B 109.9 . . ?
H8A C8 H8B 108.3 . . ?
C21 C20 H20 119.3 . . ?
C19 C20 C21 121.4(3) . . ?
C19 C20 H20 119.3 . . ?
C12 C13 H13A 108.7 . . ?
C12 C13 H13B 108.7 . . ?
C12 C13 C14 114.3(3) . . ?
H13A C13 H13B 107.6 . . ?
C14 C13 H13A 108.7 . . ?
C14 C13 H13B 108.7 . . ?
N3 C11 C10 108.7(3) . . ?
N3 C11 H11A 110.0 . . ?
N3 C11 H11B 110.0 . . ?
C10 C11 H11A 110.0 . . ?
C10 C11 H11B 110.0 . . ?
H11A C11 H11B 108.3 . . ?
N4 C14 C13 113.8(3) . . ?
N4 C14 H14A 108.8 . . ?
N4 C14 H14B 108.8 . . ?
C13 C14 H14A 108.8 . . ?
C13 C14 H14B 108.8 . . ?
H14A C14 H14B 107.7 . . ?

loop_
_geom_bond_atom_site_label_1
_geom_bond_atom_site_label_2
_geom_bond_distance
_geom_bond_site_symmetry_2
_geom_bond_publ_flag
Br1 C4 1.906(4) . ?
Br2 C18 1.893(4) . ?
Fe O1 1.917(3) . ?
Fe O2 1.928(2) . ?
Fe N2 2.213(3) . ?
Fe N1 2.113(3) . ?
Fe N4 2.107(3) . ?
Fe N3 2.170(3) . ?
Cl O3 1.439(3) . ?
Cl O4 1.449(3) . ?
Cl O6 1.445(3) . ?
Cl O5 1.423(3) . ?
O1 C1 1.309(4) . ?
O2 C21 1.320(4) . ?
N2 C9 1.488(4) . ?
N2 C10 1.489(4) . ?
N2 H2 0.86(6) . ?
N1 C7 1.280(5) . ?
N1 C8 1.472(4) . ?
N4 C15 1.278(5) . ?
N4 C14 1.478(4) . ?
N3 C12 1.489(5) . ?
N3 C11 1.481(5) . ?
N3 H3 0.90(6) . ?
C5 H5 0.9500 . ?
C5 C6 1.405(5) . ?
C5 C4 1.369(5) . ?
C3 H3A 0.9500 . ?
C3 C2 1.372(5) . ?
C3 C4 1.398(5) . ?
C21 C16 1.414(5) . ?
C21 C20 1.413(5) . ?
C1 C2 1.422(5) . ?
C1 C6 1.417(4) . ?
C7 H7 0.9500 . ?
C7 C6 1.455(5) . ?
C19 H19 0.9500 . ?
C19 C18 1.388(5) . ?
C19 C20 1.381(5) . ?
C2 H2A 0.9500 . ?
C15 H15 0.9500 . ?
C15 C16 1.458(5) . ?
C17 H17 0.9500 . ?
C17 C16 1.405(5) . ?
C17 C18 1.387(5) . ?
C9 H9A 0.9900 . ?
C9 H9B 0.9900 . ?
C9 C8 1.515(5) . ?
C12 H12A 0.9900 . ?
C12 H12B 0.9900 . ?
C12 C13 1.515(5) . ?
C10 H10A 0.9900 . ?
C10 H10B 0.9900 . ?
C10 C11 1.506(5) . ?
C8 H8A 0.9900 . ?
C8 H8B 0.9900 . ?
C20 H20 0.9500 . ?
C13 H13A 0.9900 . ?
C13 H13B 0.9900 . ?
C13 C14 1.523(5) . ?
C11 H11A 0.9900 . ?
C11 H11B 0.9900 . ?
C14 H14A 0.9900 . ?
C14 H14B 0.9900 . ?

loop_
_geom_torsion_atom_site_label_1
_geom_torsion_atom_site_label_2
_geom_torsion_atom_site_label_3
_geom_torsion_atom_site_label_4
_geom_torsion
_geom_torsion_site_symmetry_1
_geom_torsion_site_symmetry_2
_geom_torsion_site_symmetry_3
_geom_torsion_site_symmetry_4
_geom_torsion_publ_flag
Fe O1 C1 C2 -166.0(2) . . . . ?
Fe O1 C1 C6 14.0(5) . . . . ?
Fe O2 C21 C16 -33.8(4) . . . . ?
Fe O2 C21 C20 148.6(2) . . . . ?
Fe N2 C9 C8 -48.4(3) . . . . ?
Fe N2 C10 C11 -29.4(4) . . . . ?
Fe N1 C7 C6 -3.2(5) . . . . ?
Fe N1 C8 C9 -23.0(3) . . . . ?
Fe N4 C15 C16 6.8(5) . . . . ?
Fe N4 C14 C13 62.7(4) . . . . ?
Fe N3 C12 C13 -63.3(4) . . . . ?
Fe N3 C11 C10 -48.0(3) . . . . ?
O1 C1 C2 C3 179.3(3) . . . . ?
O1 C1 C6 C5 -179.4(3) . . . . ?
O1 C1 C6 C7 -0.6(5) . . . . ?
O2 C21 C16 C15 -2.3(5) . . . . ?
O2 C21 C16 C17 -178.4(3) . . . . ?
O2 C21 C20 C19 179.1(3) . . . . ?
N2 C9 C8 N1 47.6(4) . . . . ?
N2 C10 C11 N3 50.6(4) . . . . ?
N1 C7 C6 C5 174.8(3) . . . . ?
N1 C7 C6 C1 -4.1(5) . . . . ?
N4 C15 C16 C21 15.2(5) . . . . ?
N4 C15 C16 C17 -168.6(3) . . . . ?
N3 C12 C13 C14 64.1(4) . . . . ?
C7 N1 C8 C9 154.2(3) . . . . ?
C2 C3 C4 Br1 178.8(3) . . . . ?
C2 C3 C4 C5 0.6(5) . . . . ?
C2 C1 C6 C5 0.7(5) . . . . ?
C2 C1 C6 C7 179.5(3) . . . . ?
C15 N4 C14 C13 -118.7(4) . . . . ?
C16 C21 C20 C19 1.4(5) . . . . ?
C16 C17 C18 Br2 -177.6(2) . . . . ?
C16 C17 C18 C19 2.2(5) . . . . ?
C6 C5 C4 Br1 -178.9(3) . . . . ?
C6 C5 C4 C3 -0.6(5) . . . . ?
C6 C1 C2 C3 -0.8(5) . . . . ?
C9 N2 C10 C11 -149.3(3) . . . . ?
C18 C19 C20 C21 -0.2(5) . . . . ?
C18 C17 C16 C21 -0.9(5) . . . . ?
C18 C17 C16 C15 -177.2(3) . . . . ?
C4 C5 C6 C1 0.0(5) . . . . ?
C4 C5 C6 C7 -178.9(3) . . . . ?
C4 C3 C2 C1 0.2(5) . . . . ?
C12 N3 C11 C10 -179.8(3) . . . . ?
C12 C13 C14 N4 -62.7(4) . . . . ?
C10 N2 C9 C8 75.1(4) . . . . ?
C8 N1 C7 C6 180.0(3) . . . . ?
C20 C21 C16 C15 175.2(3) . . . . ?
C20 C21 C16 C17 -0.9(5) . . . . ?
C20 C19 C18 Br2 178.2(3) . . . . ?
C20 C19 C18 C17 -1.7(5) . . . . ?
C11 N3 C12 C13 65.0(4) . . . . ?
C14 N4 C15 C16 -171.7(3) . . . . ?

loop_
_exptl_oxdiff_crystal_face_indexfrac_h
_exptl_oxdiff_crystal_face_indexfrac_k
_exptl_oxdiff_crystal_face_indexfrac_l
_exptl_oxdiff_crystal_face_x
_exptl_oxdiff_crystal_face_y
_exptl_oxdiff_crystal_face_z
0.0167 13.6638 0.3954 0.8291 -0.4706 0.3018
-4.9869 0.4922 3.2738 0.4797 0.8599 0.1746
4.8814 3.0469 -3.0996 -0.2551 -0.9625 -0.0928
2.3349 -11.9931 -1.8826 -0.9397 0.0000 -0.3420
